data_7213555
loop_
_publ_author_name
'Cheng, Xiao-Jie'
'Ji, Ning-Ning'
'Zhao, Yi'
'Liang, Li-Li'
'Xiao, Xin'
'Zhang, Yun-Qian'
'Xue, Sai-Feng'
'Zhu, Qian-Jiang'
'Tao, Zhu'

_publ_section_title
;
 [CdCl4]2&#x2212; anion-induced coordination of Ln3+ to cucurbit[8]uril
 and the formation of supramolecular self-assemblies: potential
 application in isolation of light lanthanides
;
_journal_issue 2
_journal_name_full CrystEngComm
_journal_page_first 144
_journal_paper_doi 10.1039/c3ce41769g
_journal_volume 16
_journal_year 2014
_chemical_formula_sum 'C96 H284 Cd2 Cl14 Eu4 N66 O132'
_chemical_formula_weight 5804.83
_chemical_name_systematic
;
 ?
;
_space_group_IT_number 2
_symmetry_cell_setting triclinic
_symmetry_space_group_name_Hall '-P 1'
_symmetry_space_group_name_H-M 'P -1'
_atom_sites_solution_hydrogens geom
_atom_sites_solution_primary direct
_atom_sites_solution_secondary difmap
_audit_creation_method SHELXL-97
_cell_angle_alpha 84.823(4)
_cell_angle_beta 65.727(4)
_cell_angle_gamma 71.616(4)
_cell_formula_units_Z 1
_cell_length_a 17.0389(17)
_cell_length_b 17.9558(17)
_cell_length_c 18.3397(19)
_cell_measurement_temperature 223(2)
_cell_volume 4848.9(9)
_computing_structure_refinement 'SHELXL-97 (Sheldrick, 1997)'
_diffrn_ambient_temperature 223(2)
_diffrn_measured_fraction_theta_full 0.988
_diffrn_measured_fraction_theta_max 0.988
_diffrn_measurement_device_type 'Bruker Smart Apex2 CCD Detector'
_diffrn_measurement_method '\f and \w scan'
_diffrn_radiation_monochromator graphite
_diffrn_radiation_source 'fine-focus sealed tube'
_diffrn_radiation_type MoK\a
_diffrn_radiation_wavelength 0.71073
_diffrn_reflns_av_R_equivalents 0.0792
_diffrn_reflns_av_sigmaI/netI 0.0879
_diffrn_reflns_limit_h_max 20
_diffrn_reflns_limit_h_min -20
_diffrn_reflns_limit_k_max 21
_diffrn_reflns_limit_k_min -18
_diffrn_reflns_limit_l_max 21
_diffrn_reflns_limit_l_min -21
_diffrn_reflns_number 52076
_diffrn_reflns_theta_full 25.00
_diffrn_reflns_theta_max 25.00
_diffrn_reflns_theta_min 1.22
_exptl_absorpt_coefficient_mu 1.821
_exptl_absorpt_correction_T_max 0.7718
_exptl_absorpt_correction_T_min 0.7010
_exptl_absorpt_correction_type multi-scan
_exptl_absorpt_process_details 'SADABS (Bruker, 2008)'
_exptl_crystal_colour colorless
_exptl_crystal_density_diffrn 1.988
_exptl_crystal_density_method 'not measured'
_exptl_crystal_description prism
_exptl_crystal_F_000 2964
_exptl_crystal_size_max 0.21
_exptl_crystal_size_mid 0.17
_exptl_crystal_size_min 0.15
_platon_squeeze_details
;
;
_refine_diff_density_max 3.314
_refine_diff_density_min -2.431
_refine_diff_density_rms 0.246
_refine_ls_extinction_method none
_refine_ls_goodness_of_fit_ref 1.251
_refine_ls_hydrogen_treatment constr
_refine_ls_matrix_type full
_refine_ls_number_parameters 1069
_refine_ls_number_reflns 16888
_refine_ls_number_restraints 0
_refine_ls_restrained_S_all 1.251
_refine_ls_R_factor_all 0.1313
_refine_ls_R_factor_gt 0.1102
_refine_ls_shift/su_max 0.000
_refine_ls_shift/su_mean 0.000
_refine_ls_structure_factor_coef Fsqd
_refine_ls_weighting_details 'calc w=1/[\s^2^(Fo^2^)+(0.2000P)^2^+0.0000P] where P=(Fo^2^+2Fc^2^)/3'
_refine_ls_weighting_scheme calc
_refine_ls_wR_factor_gt 0.3205
_refine_ls_wR_factor_ref 0.3432
_reflns_number_gt 11851
_reflns_number_total 16888
_reflns_threshold_expression >2sigma(I)
_cod_data_source_file c3ce41769g.txt
_cod_data_source_block complex4
_cod_original_cell_volume 4848.9(8)
_cod_database_code 7213555

loop_
_symmetry_equiv_pos_as_xyz
'x, y, z'
'-x, -y, -z'

loop_
_atom_site_label
_atom_site_type_symbol
_atom_site_fract_x
_atom_site_fract_y
_atom_site_fract_z
_atom_site_U_iso_or_equiv
_atom_site_adp_type
_atom_site_occupancy
_atom_site_symmetry_multiplicity
_atom_site_calc_flag
_atom_site_refinement_flags
Cl5 Cl 0.5250(3) 0.0744(3) -0.4171(3) 0.0713(11) Uani 1 1 d .
Cl6 Cl 0.4320(4) 0.6680(3) 0.5238(3) 0.0919(17) Uani 1 1 d .
Cl7 Cl 0.2242(4) 0.0874(3) 0.3389(4) 0.0925(16) Uani 1 1 d .
N33 N 0.5030(7) 0.8129(6) 0.0862(8) 0.049(3) Uani 1 1 d .
O1W O 0.3416(11) 0.2993(8) 0.1503(8) 0.091(3) Uani 1 1 d .
O2W O 0.2455(8) 0.2543(7) 0.3094(8) 0.080(4) Uani 1 1 d .
O3W O 0.4077(10) 0.1355(8) 0.2271(13) 0.120(5) Uani 1 1 d .
O4W O 0.4774(14) 0.3524(13) 0.1520(12) 0.139(5) Uani 1 1 d .
O5W O 0.3855(10) 0.2154(8) 0.3777(8) 0.091(3) Uani 1 1 d .
O6W O 0.5628(10) 0.1884(8) 0.2137(12) 0.120(5) Uani 1 1 d .
O7W O 0.5021(14) 0.2019(13) 0.1046(12) 0.139(5) Uani 1 1 d .
O8W O 0.4691(6) 0.8064(5) 0.3029(5) 0.044(2) Uani 1 1 d .
O9W O 0.2757(7) 0.8398(6) 0.3772(6) 0.060(3) Uani 1 1 d .
O10W O 0.3663(8) 0.9228(6) 0.2325(7) 0.068(3) Uani 1 1 d .
O11W O 0.2418(8) 0.8520(6) 0.2146(9) 0.081(4) Uani 1 1 d .
O12W O 0.3985(10) 0.6893(7) 0.1439(6) 0.077(4) Uani 1 1 d .
O17 O 0.5580(8) 0.8193(9) 0.0079(8) 0.086(4) Uani 1 1 d .
O18 O 0.4165(8) 0.8372(9) 0.0974(9) 0.093(3) Uani 1 1 d .
O19 O 0.5212(8) 0.7732(10) 0.1382(9) 0.093(3) Uani 1 1 d .
Eu1 Eu 0.40022(6) 0.26667(4) 0.25424(6) 0.0603(3) Uani 1 1 d .
Eu2 Eu 0.37166(4) 0.78557(3) 0.24451(4) 0.0362(2) Uani 1 1 d .
Cl1 Cl -0.2617(3) 0.4489(3) 0.3842(2) 0.0712(13) Uani 1 1 d .
Cl2 Cl -0.0861(3) 0.5095(2) 0.1779(2) 0.0567(9) Uani 1 1 d .
Cl3 Cl -0.0119(3) 0.3655(3) 0.3450(3) 0.0775(12) Uani 1 1 d .
Cl4 Cl -0.1261(3) 0.5905(3) 0.3926(3) 0.0701(11) Uani 1 1 d .
Cd1 Cd -0.12013(6) 0.47883(6) 0.31653(6) 0.0469(3) Uani 1 1 d .
C1 C 0.4780(7) 0.3880(7) 0.3321(7) 0.030(2) Uani 1 1 d .
C2 C 0.5434(7) 0.4790(6) 0.3440(7) 0.031(2) Uani 1 1 d .
H2 H 0.5843 0.4702 0.3718 0.038 Uiso 1 1 calc R
C3 C 0.4441(7) 0.5033(6) 0.4036(7) 0.032(2) Uani 1 1 d .
H3 H 0.4375 0.5056 0.4596 0.038 Uiso 1 1 calc R
C4 C 0.4693(8) 0.6029(6) 0.3126(7) 0.031(3) Uani 1 1 d .
C5 C 0.3209(8) 0.4397(8) 0.4330(7) 0.037(3) Uani 1 1 d .
H5A H 0.2994 0.4592 0.4882 0.044 Uiso 1 1 calc R
H5B H 0.3226 0.3845 0.4347 0.044 Uiso 1 1 calc R
C6 C 0.3152(8) 0.6334(8) 0.4183(6) 0.036(3) Uani 1 1 d .
H6A H 0.2955 0.6264 0.4760 0.043 Uiso 1 1 calc R
H6B H 0.3160 0.6878 0.4086 0.043 Uiso 1 1 calc R
C7 C 0.2433(8) 0.4541(7) 0.3404(8) 0.041(3) Uani 1 1 d .
C8 C 0.2034(7) 0.5639(6) 0.4221(6) 0.025(2) Uani 1 1 d .
H8 H 0.1677 0.5714 0.4807 0.030 Uiso 1 1 calc R
C9 C 0.1409(7) 0.5810(7) 0.3757(7) 0.035(3) Uani 1 1 d .
H9 H 0.0760 0.5925 0.4117 0.042 Uiso 1 1 calc R
C10 C 0.2251(8) 0.6680(6) 0.3387(7) 0.030(2) Uani 1 1 d .
C11 C 0.1255(8) 0.4870(7) 0.2889(7) 0.037(3) Uani 1 1 d .
H11A H 0.1471 0.4298 0.2796 0.044 Uiso 1 1 calc R
H11B H 0.0616 0.5017 0.3260 0.044 Uiso 1 1 calc R
C12 C 0.1034(7) 0.6962(7) 0.2900(6) 0.033(2) Uani 1 1 d .
H12A H 0.0399 0.7040 0.3259 0.039 Uiso 1 1 calc R
H12B H 0.1132 0.7477 0.2812 0.039 Uiso 1 1 calc R
C13 C 0.1584(8) 0.4786(7) 0.1467(8) 0.039(3) Uani 1 1 d .
C14 C 0.0807(7) 0.6029(6) 0.2098(7) 0.029(2) Uani 1 1 d .
H14 H 0.0169 0.6154 0.2488 0.035 Uiso 1 1 calc R
C15 C 0.0893(8) 0.6070(7) 0.1216(6) 0.033(2) Uani 1 1 d .
H15 H 0.0299 0.6263 0.1180 0.039 Uiso 1 1 calc R
C16 C 0.1547(9) 0.6941(8) 0.1426(7) 0.041(3) Uani 1 1 d .
C17 C 0.1327(10) 0.4980(8) 0.0224(8) 0.046(3) Uani 1 1 d .
H17A H 0.1417 0.4414 0.0253 0.055 Uiso 1 1 calc R
H17B H 0.0726 0.5237 0.0225 0.055 Uiso 1 1 calc R
C18 C 0.1483(9) 0.6982(6) 0.0121(6) 0.037(3) Uani 1 1 d .
H18A H 0.0876 0.7161 0.0122 0.044 Uiso 1 1 calc R
H18B H 0.1678 0.7446 0.0095 0.044 Uiso 1 1 calc R
C19 C 0.2713(9) 0.4572(8) -0.1022(8) 0.041(3) Uani 1 1 d .
C20 C 0.1846(8) 0.5902(6) -0.0871(6) 0.033(2) Uani 1 1 d .
H20 H 0.1222 0.6117 -0.0842 0.039 Uiso 1 1 calc R
C21 C 0.2560(6) 0.5711(6) -0.1755(6) 0.025(2) Uani 1 1 d .
H21 H 0.2275 0.5772 -0.2140 0.030 Uiso 1 1 calc R
C22 C 0.2753(9) 0.6710(7) -0.1183(8) 0.038(3) Uani 1 1 d .
C23 C 0.3633(7) 0.4401(6) -0.2438(7) 0.031(2) Uani 1 1 d .
H23A H 0.3290 0.4479 -0.2771 0.038 Uiso 1 1 calc R
H23B H 0.3750 0.3852 -0.2287 0.038 Uiso 1 1 calc R
C24 C 0.6439(7) 0.3520(6) 0.2642(7) 0.030(2) Uani 1 1 d .
H24A H 0.6785 0.3439 0.2972 0.036 Uiso 1 1 calc R
H24B H 0.6344 0.3020 0.2591 0.036 Uiso 1 1 calc R
C25 C -0.2342(9) 0.1186(7) 0.3152(8) 0.044(3) Uani 1 1 d .
C26 C -0.1934(9) 0.0081(7) 0.3841(8) 0.039(3) Uani 1 1 d .
H26 H -0.2300 0.0016 0.4409 0.047 Uiso 1 1 calc R
C27 C -0.1336(9) 0.0637(7) 0.3743(7) 0.040(3) Uani 1 1 d .
H27 H -0.1419 0.0837 0.4264 0.048 Uiso 1 1 calc R
C28 C -0.0406(10) -0.0620(7) 0.3153(8) 0.044(3) Uani 1 1 d .
C29 C -0.1494(9) 0.2015(7) 0.3271(9) 0.048(3) Uani 1 1 d .
H29A H -0.1947 0.2427 0.3141 0.057 Uiso 1 1 calc R
H29B H -0.1579 0.2137 0.3814 0.057 Uiso 1 1 calc R
C30 C 0.0349(8) 0.0321(7) 0.3287(8) 0.039(3) Uani 1 1 d .
H30A H 0.0197 0.0556 0.3809 0.046 Uiso 1 1 calc R
H30B H 0.0853 -0.0164 0.3195 0.046 Uiso 1 1 calc R
C31 C -0.0488(9) 0.2514(7) 0.2052(8) 0.040(3) Uani 1 1 d .
C32 C 0.0223(9) 0.1688(7) 0.2834(7) 0.038(3) Uani 1 1 d .
H32 H 0.0135 0.1838 0.3376 0.045 Uiso 1 1 calc R
C33 C 0.0884(8) 0.2077(7) 0.2190(7) 0.038(3) Uani 1 1 d .
H33 H 0.1083 0.2419 0.2426 0.046 Uiso 1 1 calc R
C34 C 0.1475(9) 0.0690(8) 0.2090(8) 0.044(3) Uani 1 1 d .
C35 C 0.0703(8) 0.3071(6) 0.1212(7) 0.033(2) Uani 1 1 d .
H35A H 0.1011 0.3311 0.1428 0.039 Uiso 1 1 calc R
H35B H 0.0183 0.3488 0.1184 0.039 Uiso 1 1 calc R
C36 C 0.2508(8) 0.1412(7) 0.1236(8) 0.044(3) Uani 1 1 d .
H36A H 0.2641 0.1819 0.1446 0.053 Uiso 1 1 calc R
H36B H 0.2970 0.0911 0.1211 0.053 Uiso 1 1 calc R
C37 C 0.1127(8) 0.2907(7) -0.0234(7) 0.036(3) Uani 1 1 d .
C38 C 0.2299(6) 0.2393(6) 0.0201(6) 0.029(2) Uani 1 1 d .
H38 H 0.2547 0.2737 0.0378 0.035 Uiso 1 1 calc R
C39 C 0.2708(8) 0.2280(8) -0.0737(8) 0.041(3) Uani 1 1 d .
H39 H 0.3164 0.2557 -0.1009 0.049 Uiso 1 1 calc R
C40 C 0.3076(8) 0.1060(7) -0.0212(9) 0.044(3) Uani 1 1 d .
C41 C 0.1983(9) 0.2790(7) -0.1714(7) 0.037(3) Uani 1 1 d .
H41A H 0.2490 0.3006 -0.1973 0.045 Uiso 1 1 calc R
H41B H 0.1432 0.3201 -0.1686 0.045 Uiso 1 1 calc R
C42 C 0.3742(9) 0.1084(7) -0.1650(8) 0.043(3) Uani 1 1 d .
H42A H 0.4119 0.1426 -0.1909 0.052 Uiso 1 1 calc R
H42B H 0.4138 0.0574 -0.1589 0.052 Uiso 1 1 calc R
C43 C 0.1503(8) 0.2049(6) -0.2468(7) 0.034(3) Uani 1 1 d .
C44 C 0.3013(8) 0.1582(7) -0.2628(8) 0.039(3) Uani 1 1 d .
H44 H 0.3467 0.1855 -0.2925 0.046 Uiso 1 1 calc R
C45 C 0.2852(8) 0.1128(7) -0.3208(7) 0.037(3) Uani 1 1 d .
H45 H 0.3208 0.1211 -0.3774 0.044 Uiso 1 1 calc R
C46 C 0.3435(9) 0.0261(8) -0.2415(8) 0.043(3) Uani 1 1 d .
C47 C 0.1483(9) 0.1355(7) -0.3516(9) 0.046(3) Uani 1 1 d .
H47A H 0.0923 0.1792 -0.3395 0.055 Uiso 1 1 calc R
H47B H 0.1889 0.1395 -0.4072 0.055 Uiso 1 1 calc R
C48 C -0.3322(9) 0.0340(7) 0.3531(9) 0.048(3) Uani 1 1 d .
H48A H -0.3734 0.0806 0.3414 0.058 Uiso 1 1 calc R
H48B H -0.3621 0.0225 0.4093 0.058 Uiso 1 1 calc R
N1 N 0.5567(6) 0.4099(5) 0.3048(5) 0.0267(19) Uani 1 1 d .
N2 N 0.4107(6) 0.4436(5) 0.3895(5) 0.0291(19) Uani 1 1 d .
N3 N 0.5505(6) 0.5455(6) 0.2910(6) 0.037(2) Uani 1 1 d .
N4 N 0.4056(6) 0.5809(6) 0.3772(6) 0.035(2) Uani 1 1 d .
N5 N 0.2560(6) 0.4845(6) 0.3997(6) 0.033(2) Uani 1 1 d .
N6 N 0.1766(6) 0.5088(5) 0.3262(6) 0.031(2) Uani 1 1 d .
N7 N 0.2509(6) 0.6202(6) 0.3925(5) 0.033(2) Uani 1 1 d .
N8 N 0.1612(6) 0.6469(6) 0.3282(6) 0.033(2) Uani 1 1 d .
N9 N 0.1329(6) 0.5230(6) 0.2149(6) 0.033(2) Uani 1 1 d .
N10 N 0.1363(7) 0.5268(6) 0.0936(6) 0.038(2) Uani 1 1 d .
N11 N 0.1219(6) 0.6614(5) 0.2143(6) 0.031(2) Uani 1 1 d .
N12 N 0.1440(7) 0.6596(6) 0.0863(6) 0.037(2) Uani 1 1 d .
N13 N 0.1992(6) 0.5130(5) -0.0501(5) 0.0293(19) Uani 1 1 d .
N14 N 0.3099(7) 0.4892(5) -0.1736(6) 0.034(2) Uani 1 1 d .
N15 N 0.2100(7) 0.6469(5) -0.0584(5) 0.032(2) Uani 1 1 d .
N16 N 0.3038(6) 0.6267(5) -0.1860(6) 0.032(2) Uani 1 1 d .
N17 N -0.2498(8) 0.0503(6) 0.3411(7) 0.044(3) Uani 1 1 d .
N18 N -0.1652(7) 0.1270(6) 0.3263(7) 0.044(3) Uani 1 1 d .
N19 N -0.1276(7) -0.0634(6) 0.3450(7) 0.045(3) Uani 1 1 d .
N20 N -0.0438(7) 0.0124(6) 0.3313(7) 0.045(3) Uani 1 1 d .
N21 N -0.0610(7) 0.2029(6) 0.2722(7) 0.043(3) Uani 1 1 d .
N22 N 0.0379(7) 0.2498(6) 0.1757(6) 0.034(2) Uani 1 1 d .
N23 N 0.0634(7) 0.0847(6) 0.2686(7) 0.045(3) Uani 1 1 d .
N24 N 0.1620(7) 0.1356(6) 0.1782(6) 0.037(2) Uani 1 1 d .
N25 N 0.1330(6) 0.2746(6) 0.0393(6) 0.034(2) Uani 1 1 d .
N26 N 0.1902(7) 0.2596(6) -0.0926(6) 0.042(2) Uani 1 1 d .
N27 N 0.2556(7) 0.1597(6) 0.0442(6) 0.041(2) Uani 1 1 d .
N28 N 0.3097(6) 0.1424(5) -0.0864(6) 0.037(2) Uani 1 1 d .
N29 N 0.2128(7) 0.2138(6) -0.2194(6) 0.041(2) Uani 1 1 d .
N30 N 0.1897(7) 0.1444(6) -0.3002(6) 0.043(3) Uani 1 1 d .
N31 N 0.3336(7) 0.0974(6) -0.2164(6) 0.042(2) Uani 1 1 d .
N32 N 0.3139(7) 0.0329(6) -0.3016(7) 0.044(3) Uani 1 1 d .
O1 O 0.4710(6) 0.3281(4) 0.3121(5) 0.0379(14) Uani 1 1 d .
O2 O 0.2819(7) 0.3894(5) 0.3097(6) 0.051(2) Uani 1 1 d .
O3 O 0.1949(6) 0.4076(5) 0.1358(6) 0.045(2) Uani 1 1 d .
O4 O 0.2940(7) 0.3883(5) -0.0862(6) 0.049(2) Uani 1 1 d .
O5 O 0.4548(5) 0.6651(4) 0.2799(5) 0.0359(18) Uani 1 1 d .
O6 O 0.2562(6) 0.7212(4) 0.3027(5) 0.0379(14) Uani 1 1 d .
O7 O 0.1913(6) 0.7465(5) 0.1320(5) 0.046(2) Uani 1 1 d .
O8 O 0.3030(7) 0.7248(6) -0.1138(6) 0.053(2) Uani 1 1 d .
O9 O -0.2758(8) 0.1679(6) 0.2776(6) 0.061(3) Uani 1 1 d .
O10 O -0.1073(6) 0.2870(5) 0.1837(6) 0.050(2) Uani 1 1 d .
O11 O 0.0389(5) 0.3256(5) -0.0238(5) 0.044(2) Uani 1 1 d .
O12 O 0.0699(7) 0.2482(6) -0.2203(6) 0.053(2) Uani 1 1 d .
O13 O 0.0289(7) -0.1156(5) 0.2832(6) 0.060(3) Uani 1 1 d .
O14 O 0.2022(6) 0.0034(5) 0.1848(6) 0.055(3) Uani 1 1 d .
O15 O 0.3458(7) 0.0365(5) -0.0158(6) 0.059(3) Uani 1 1 d .
O16 O 0.3784(7) -0.0378(6) -0.2169(6) 0.056(3) Uani 1 1 d .

loop_
_atom_site_aniso_label
_atom_site_aniso_U_11
_atom_site_aniso_U_22
_atom_site_aniso_U_33
_atom_site_aniso_U_23
_atom_site_aniso_U_13
_atom_site_aniso_U_12
Cl5 0.075(3) 0.062(3) 0.077(3) -0.012(2) -0.028(2) -0.021(2)
Cl6 0.134(4) 0.109(4) 0.088(3) 0.042(3) -0.076(3) -0.076(4)
Cl7 0.113(4) 0.071(3) 0.120(4) 0.020(3) -0.065(4) -0.044(3)
N33 0.031(5) 0.027(6) 0.076(8) 0.001(5) -0.002(6) -0.014(4)
O1W 0.111(8) 0.076(6) 0.083(6) 0.007(5) -0.044(6) -0.019(6)
O2W 0.064(7) 0.052(7) 0.093(9) 0.009(6) -0.007(6) -0.013(6)
O3W 0.079(6) 0.057(6) 0.217(14) -0.052(7) -0.050(8) -0.010(5)
O4W 0.131(11) 0.160(13) 0.120(10) 0.017(9) -0.039(9) -0.055(10)
O5W 0.111(8) 0.076(6) 0.083(6) 0.007(5) -0.044(6) -0.019(6)
O6W 0.079(6) 0.057(6) 0.217(14) -0.052(7) -0.050(8) -0.010(5)
O7W 0.131(11) 0.160(13) 0.120(10) 0.017(9) -0.039(9) -0.055(10)
O8W 0.043(5) 0.034(5) 0.054(5) -0.009(4) -0.014(4) -0.017(4)
O9W 0.050(6) 0.060(7) 0.060(6) -0.021(5) -0.005(5) -0.021(5)
O10W 0.073(7) 0.037(6) 0.089(8) 0.019(5) -0.030(6) -0.019(5)
O11W 0.068(7) 0.052(7) 0.156(12) 0.054(7) -0.080(8) -0.027(6)
O12W 0.137(11) 0.066(8) 0.056(6) 0.017(5) -0.042(7) -0.069(8)
O17 0.056(7) 0.114(11) 0.083(9) 0.024(8) -0.019(7) -0.036(7)
O18 0.045(5) 0.125(9) 0.105(7) -0.001(6) -0.031(5) -0.018(5)
O19 0.045(5) 0.125(9) 0.105(7) -0.001(6) -0.031(5) -0.018(5)
Eu1 0.0628(5) 0.0296(4) 0.1129(7) 0.0056(4) -0.0604(5) -0.0128(3)
Eu2 0.0343(4) 0.0239(3) 0.0542(4) 0.0020(3) -0.0215(3) -0.0090(3)
Cl1 0.051(2) 0.149(4) 0.0359(17) 0.017(2) -0.0168(15) -0.064(3)
Cl2 0.060(2) 0.052(2) 0.0452(18) 0.0063(15) -0.0048(16) -0.0239(17)
Cl3 0.067(3) 0.053(2) 0.114(4) -0.001(2) -0.040(3) -0.013(2)
Cl4 0.058(2) 0.060(2) 0.077(3) -0.024(2) -0.009(2) -0.0174(19)
Cd1 0.0359(5) 0.0521(6) 0.0502(6) 0.0010(4) -0.0094(4) -0.0208(5)
C1 0.028(6) 0.033(6) 0.034(6) 0.012(5) -0.016(5) -0.014(5)
C2 0.028(6) 0.021(5) 0.051(7) -0.002(5) -0.027(5) 0.001(4)
C3 0.029(6) 0.026(6) 0.038(6) 0.004(5) -0.015(5) -0.003(5)
C4 0.036(6) 0.016(5) 0.055(7) -0.006(5) -0.029(6) -0.008(5)
C5 0.034(6) 0.055(8) 0.027(6) 0.009(5) -0.010(5) -0.026(6)
C6 0.035(6) 0.047(7) 0.023(5) -0.010(5) -0.010(5) -0.009(5)
C7 0.033(6) 0.034(7) 0.059(8) 0.015(6) -0.023(6) -0.012(5)
C8 0.022(5) 0.026(6) 0.022(5) 0.005(4) -0.006(4) -0.004(4)
C9 0.022(5) 0.025(6) 0.047(7) 0.013(5) -0.006(5) -0.007(5)
C10 0.037(6) 0.019(5) 0.038(6) 0.003(4) -0.014(5) -0.016(5)
C11 0.027(6) 0.037(7) 0.048(7) -0.004(5) -0.017(5) -0.007(5)
C12 0.027(5) 0.039(7) 0.028(6) 0.000(5) -0.012(5) -0.002(5)
C13 0.033(6) 0.035(7) 0.051(7) 0.008(5) -0.021(6) -0.010(5)
C14 0.020(5) 0.027(6) 0.034(6) 0.008(4) -0.007(4) -0.006(4)
C15 0.036(6) 0.040(7) 0.024(5) -0.005(5) -0.013(5) -0.012(5)
C16 0.042(7) 0.042(7) 0.034(6) -0.002(5) -0.004(5) -0.022(6)
C17 0.061(8) 0.038(7) 0.056(8) 0.003(6) -0.034(7) -0.026(6)
C18 0.048(7) 0.018(5) 0.029(6) -0.006(4) -0.006(5) -0.002(5)
C19 0.044(7) 0.043(8) 0.046(7) 0.009(6) -0.025(6) -0.020(6)
C20 0.043(7) 0.022(6) 0.031(6) 0.000(4) -0.015(5) -0.007(5)
C21 0.018(5) 0.023(5) 0.035(6) 0.004(4) -0.014(4) -0.004(4)
C22 0.045(7) 0.020(6) 0.050(7) 0.009(5) -0.022(6) -0.007(5)
C23 0.025(5) 0.020(5) 0.044(6) 0.000(4) -0.003(5) -0.014(4)
C24 0.022(5) 0.013(5) 0.052(7) 0.006(4) -0.015(5) -0.003(4)
C25 0.056(8) 0.021(6) 0.046(7) -0.003(5) -0.021(6) 0.001(6)
C26 0.042(7) 0.030(6) 0.042(7) 0.006(5) -0.012(6) -0.014(5)
C27 0.048(7) 0.033(7) 0.038(6) 0.004(5) -0.014(6) -0.015(6)
C28 0.056(8) 0.030(7) 0.046(7) 0.010(5) -0.024(7) -0.011(6)
C29 0.052(8) 0.029(7) 0.057(8) 0.014(6) -0.015(7) -0.019(6)
C30 0.029(6) 0.024(6) 0.056(7) 0.012(5) -0.023(6) 0.004(5)
C31 0.041(7) 0.032(7) 0.045(7) 0.011(5) -0.015(6) -0.013(6)
C32 0.051(7) 0.037(7) 0.029(6) 0.013(5) -0.018(6) -0.018(6)
C33 0.040(7) 0.038(7) 0.033(6) -0.001(5) -0.014(5) -0.008(5)
C34 0.051(8) 0.042(8) 0.043(7) 0.000(6) -0.015(6) -0.023(7)
C35 0.031(6) 0.015(5) 0.045(7) 0.001(4) -0.010(5) -0.005(4)
C36 0.040(7) 0.031(7) 0.062(8) 0.011(6) -0.030(7) -0.003(5)
C37 0.041(7) 0.024(6) 0.043(7) 0.007(5) -0.021(6) -0.008(5)
C38 0.016(5) 0.021(5) 0.038(6) -0.006(4) -0.009(4) 0.011(4)
C39 0.032(6) 0.041(7) 0.051(7) -0.006(6) -0.013(6) -0.018(5)
C40 0.029(6) 0.022(6) 0.068(9) -0.006(6) -0.015(6) 0.005(5)
C41 0.052(7) 0.029(6) 0.044(7) 0.010(5) -0.034(6) -0.013(5)
C42 0.049(7) 0.021(6) 0.056(8) -0.005(5) -0.027(6) 0.002(5)
C43 0.043(7) 0.017(5) 0.033(6) 0.005(4) -0.009(5) -0.007(5)
C44 0.031(6) 0.032(7) 0.046(7) -0.004(5) -0.011(5) -0.006(5)
C45 0.033(6) 0.039(7) 0.038(6) -0.005(5) -0.007(5) -0.018(5)
C46 0.039(7) 0.047(8) 0.042(7) -0.006(6) -0.020(6) -0.003(6)
C47 0.056(8) 0.024(6) 0.068(9) 0.004(6) -0.046(7) 0.002(6)
C48 0.041(7) 0.029(7) 0.074(9) -0.002(6) -0.027(7) -0.003(5)
N1 0.023(4) 0.014(4) 0.044(5) 0.012(4) -0.017(4) -0.005(3)
N2 0.018(4) 0.034(5) 0.029(5) -0.007(4) -0.005(4) -0.005(4)
N3 0.028(5) 0.029(5) 0.052(6) -0.004(4) -0.019(5) -0.001(4)
N4 0.029(5) 0.041(6) 0.044(6) 0.003(4) -0.023(5) -0.011(4)
N5 0.030(5) 0.032(5) 0.044(5) 0.015(4) -0.021(4) -0.014(4)
N6 0.027(5) 0.024(5) 0.051(6) 0.009(4) -0.023(4) -0.011(4)
N7 0.034(5) 0.034(5) 0.034(5) 0.004(4) -0.017(4) -0.010(4)
N8 0.032(5) 0.032(5) 0.040(5) 0.013(4) -0.018(4) -0.017(4)
N9 0.037(5) 0.031(5) 0.048(6) 0.012(4) -0.030(5) -0.017(4)
N10 0.051(6) 0.045(6) 0.038(5) 0.018(4) -0.025(5) -0.035(5)
N11 0.038(5) 0.020(5) 0.043(5) 0.009(4) -0.023(5) -0.013(4)
N12 0.045(6) 0.030(5) 0.036(5) 0.012(4) -0.016(5) -0.017(4)
N13 0.037(5) 0.024(5) 0.028(5) 0.001(4) -0.011(4) -0.014(4)
N14 0.043(6) 0.025(5) 0.036(5) 0.005(4) -0.016(5) -0.011(4)
N15 0.045(6) 0.018(5) 0.030(5) 0.000(4) -0.011(4) -0.013(4)
N16 0.033(5) 0.021(5) 0.047(6) 0.003(4) -0.022(5) -0.008(4)
N17 0.054(7) 0.027(6) 0.053(6) 0.000(5) -0.028(6) -0.007(5)
N18 0.041(6) 0.022(5) 0.065(7) 0.009(5) -0.017(5) -0.014(4)
N19 0.041(6) 0.018(5) 0.066(7) 0.002(5) -0.019(5) 0.001(4)
N20 0.039(6) 0.039(6) 0.051(6) 0.013(5) -0.011(5) -0.017(5)
N21 0.033(5) 0.024(5) 0.061(7) 0.015(5) -0.014(5) -0.005(4)
N22 0.038(5) 0.028(5) 0.039(5) 0.002(4) -0.018(5) -0.009(4)
N23 0.038(6) 0.033(6) 0.062(7) 0.016(5) -0.021(5) -0.012(5)
N24 0.035(5) 0.025(5) 0.042(6) 0.006(4) -0.015(5) -0.001(4)
N25 0.028(5) 0.032(5) 0.037(5) -0.007(4) -0.009(4) -0.007(4)
N26 0.027(5) 0.041(6) 0.051(6) -0.004(5) -0.012(5) -0.003(4)
N27 0.045(6) 0.023(5) 0.043(6) 0.001(4) -0.009(5) -0.007(4)
N28 0.031(5) 0.010(4) 0.061(7) -0.004(4) -0.019(5) 0.008(4)
N29 0.040(6) 0.028(5) 0.042(6) -0.009(4) -0.013(5) 0.004(4)
N30 0.041(6) 0.043(6) 0.046(6) -0.002(5) -0.025(5) -0.002(5)
N31 0.038(6) 0.042(6) 0.040(6) -0.004(5) -0.010(5) -0.008(5)
N32 0.048(6) 0.018(5) 0.055(6) -0.007(4) -0.017(5) 0.001(4)
O1 0.041(3) 0.021(3) 0.063(4) 0.008(3) -0.026(3) -0.018(3)
O2 0.058(6) 0.024(5) 0.079(7) -0.003(4) -0.042(5) -0.001(4)
O3 0.060(6) 0.026(5) 0.062(6) 0.003(4) -0.035(5) -0.017(4)
O4 0.069(6) 0.023(5) 0.060(6) 0.011(4) -0.025(5) -0.023(4)
O5 0.037(4) 0.020(4) 0.040(4) 0.000(3) -0.012(4) 0.002(3)
O6 0.041(3) 0.021(3) 0.063(4) 0.008(3) -0.026(3) -0.018(3)
O7 0.054(5) 0.036(5) 0.047(5) 0.004(4) -0.017(4) -0.020(4)
O8 0.064(6) 0.049(6) 0.056(6) 0.007(4) -0.021(5) -0.035(5)
O9 0.077(7) 0.032(5) 0.063(6) 0.003(4) -0.032(6) 0.003(5)
O10 0.041(5) 0.033(5) 0.076(7) 0.018(4) -0.030(5) -0.008(4)
O11 0.025(4) 0.049(5) 0.045(5) 0.000(4) -0.014(4) 0.003(4)
O12 0.057(6) 0.038(5) 0.054(6) -0.013(4) -0.019(5) 0.000(5)
O13 0.058(6) 0.029(5) 0.069(6) 0.006(4) -0.016(5) 0.005(5)
O14 0.045(5) 0.027(5) 0.065(6) 0.011(4) -0.015(5) 0.011(4)
O15 0.051(6) 0.033(5) 0.070(7) 0.002(4) -0.017(5) 0.006(4)
O16 0.066(6) 0.038(5) 0.072(7) 0.006(5) -0.042(6) -0.009(5)

loop_
_atom_type_symbol
_atom_type_description
_atom_type_scat_dispersion_real
_atom_type_scat_dispersion_imag
_atom_type_scat_source
C C 0.0033 0.0016 'International Tables Vol C Tables 4.2.6.8 and 6.1.1.4'
H H 0.0000 0.0000 'International Tables Vol C Tables 4.2.6.8 and 6.1.1.4'
N N 0.0061 0.0033 'International Tables Vol C Tables 4.2.6.8 and 6.1.1.4'
O O 0.0106 0.0060 'International Tables Vol C Tables 4.2.6.8 and 6.1.1.4'
Cl Cl 0.1484 0.1585 'International Tables Vol C Tables 4.2.6.8 and 6.1.1.4'
Cd Cd -0.8075 1.2024 'International Tables Vol C Tables 4.2.6.8 and 6.1.1.4'
Eu Eu -0.1578 3.6682 'International Tables Vol C Tables 4.2.6.8 and 6.1.1.4'

loop_
_geom_angle_atom_site_label_1
_geom_angle_atom_site_label_2
_geom_angle_atom_site_label_3
_geom_angle
_geom_angle_site_symmetry_1
_geom_angle_site_symmetry_3
O19 N33 O18 116.5(13) . .
O19 N33 O17 129.8(12) . .
O18 N33 O17 111.0(13) . .
O19 N33 Eu2 53.7(7) . .
O18 N33 Eu2 63.5(8) . .
O17 N33 Eu2 170.9(9) . .
N33 O18 Eu2 89.8(9) . .
N33 O19 Eu2 102.6(8) . .
O5W Eu1 O3W 80.8(6) . .
O5W Eu1 O2 94.4(4) . .
O3W Eu1 O2 136.4(4) . .
O5W Eu1 O1 71.3(4) . .
O3W Eu1 O1 137.2(5) . .
O2 Eu1 O1 78.7(3) . .
O5W Eu1 O1W 148.5(5) . .
O3W Eu1 O1W 83.3(6) . .
O2 Eu1 O1W 78.9(4) . .
O1 Eu1 O1W 135.3(4) . .
O5W Eu1 O2W 77.4(5) . .
O3W Eu1 O2W 70.2(5) . .
O2 Eu1 O2W 66.4(4) . .
O1 Eu1 O2W 130.6(4) . .
O1W Eu1 O2W 71.7(5) . .
O5W Eu1 O6W 83.5(6) . .
O3W Eu1 O6W 75.2(5) . .
O2 Eu1 O6W 147.8(4) . .
O1 Eu1 O6W 70.1(4) . .
O1W Eu1 O6W 118.2(6) . .
O2W Eu1 O6W 142.6(4) . .
O5W Eu1 O4W 142.3(6) . .
O3W Eu1 O4W 125.1(7) . .
O2 Eu1 O4W 84.0(6) . .
O1 Eu1 O4W 71.5(5) . .
O1W Eu1 O4W 68.1(6) . .
O2W Eu1 O4W 133.7(6) . .
O6W Eu1 O4W 78.7(7) . .
O5W Eu1 O7W 131.1(6) . .
O3W Eu1 O7W 61.2(7) . .
O2 Eu1 O7W 134.2(5) . .
O1 Eu1 O7W 116.5(5) . .
O1W Eu1 O7W 59.7(6) . .
O2W Eu1 O7W 112.9(6) . .
O6W Eu1 O7W 59.0(6) . .
O4W Eu1 O7W 63.9(7) . .
O5 Eu2 O9W 97.4(3) . .
O5 Eu2 O6 79.5(3) . .
O9W Eu2 O6 71.4(3) . .
O5 Eu2 O11W 145.8(3) . .
O9W Eu2 O11W 84.8(5) . .
O6 Eu2 O11W 68.9(3) . .
O5 Eu2 O10W 139.5(3) . .
O9W Eu2 O10W 77.1(4) . .
O6 Eu2 O10W 133.0(3) . .
O11W Eu2 O10W 74.4(4) . .
O5 Eu2 O8W 68.3(3) . .
O9W Eu2 O8W 73.2(3) . .
O6 Eu2 O8W 127.7(3) . .
O11W Eu2 O8W 142.9(4) . .
O10W Eu2 O8W 71.8(3) . .
O5 Eu2 O19 81.1(4) . .
O9W Eu2 O19 141.9(4) . .
O6 Eu2 O19 143.6(4) . .
O11W Eu2 O19 117.4(5) . .
O10W Eu2 O19 79.8(5) . .
O8W Eu2 O19 71.0(4) . .
O5 Eu2 O12W 76.0(4) . .
O9W Eu2 O12W 144.2(4) . .
O6 Eu2 O12W 72.7(4) . .
O11W Eu2 O12W 82.4(5) . .
O10W Eu2 O12W 130.2(4) . .
O8W Eu2 O12W 132.0(4) . .
O19 Eu2 O12W 72.8(5) . .
O5 Eu2 O18 124.4(4) . .
O9W Eu2 O18 136.8(4) . .
O6 Eu2 O18 122.3(4) . .
O11W Eu2 O18 67.2(4) . .
O10W Eu2 O18 64.4(5) . .
O8W Eu2 O18 109.9(4) . .
O19 Eu2 O18 50.2(4) . .
O12W Eu2 O18 66.1(4) . .
O5 Eu2 N33 102.9(3) . .
O9W Eu2 N33 144.7(3) . .
O6 Eu2 N33 140.4(3) . .
O11W Eu2 N33 93.8(4) . .
O10W Eu2 N33 68.7(4) . .
O8W Eu2 N33 87.9(3) . .
O19 Eu2 N33 23.7(4) . .
O12W Eu2 N33 69.7(3) . .
O18 Eu2 N33 26.7(3) . .
Cl2 Cd1 Cl1 113.77(13) . .
Cl2 Cd1 Cl3 117.45(16) . .
Cl1 Cd1 Cl3 102.61(17) . .
Cl2 Cd1 Cl4 110.42(15) . .
Cl1 Cd1 Cl4 108.16(15) . .
Cl3 Cd1 Cl4 103.53(16) . .
O1 C1 N2 125.9(10) . .
O1 C1 N1 126.3(11) . .
N2 C1 N1 107.7(9) . .
N1 C2 N3 113.2(9) . .
N1 C2 C3 105.3(9) . .
N3 C2 C3 104.3(8) . .
N1 C2 H2 111.2 . .
N3 C2 H2 111.2 . .
C3 C2 H2 111.2 . .
N2 C3 N4 112.8(8) . .
N2 C3 C2 103.4(9) . .
N4 C3 C2 103.2(9) . .
N2 C3 H3 112.2 . .
N4 C3 H3 112.2 . .
C2 C3 H3 112.2 . .
O5 C4 N3 125.7(12) . .
O5 C4 N4 124.6(10) . .
N3 C4 N4 109.7(10) . .
N2 C5 N5 114.5(9) . .
N2 C5 H5A 108.6 . .
N5 C5 H5A 108.6 . .
N2 C5 H5B 108.6 . .
N5 C5 H5B 108.6 . .
H5A C5 H5B 107.6 . .
N7 C6 N4 112.6(9) . .
N7 C6 H6A 109.1 . .
N4 C6 H6A 109.1 . .
N7 C6 H6B 109.1 . .
N4 C6 H6B 109.1 . .
H6A C6 H6B 107.8 . .
O2 C7 N6 126.2(12) . .
O2 C7 N5 126.0(10) . .
N6 C7 N5 107.8(11) . .
N5 C8 N7 115.8(9) . .
N5 C8 C9 103.3(8) . .
N7 C8 C9 102.7(8) . .
N5 C8 H8 111.5 . .
N7 C8 H8 111.5 . .
C9 C8 H8 111.5 . .
N8 C9 N6 111.9(9) . .
N8 C9 C8 103.2(9) . .
N6 C9 C8 102.1(8) . .
N8 C9 H9 112.9 . .
N6 C9 H9 112.9 . .
C8 C9 H9 112.9 . .
O6 C10 N8 124.3(10) . .
O6 C10 N7 126.7(10) . .
N8 C10 N7 108.9(9) . .
N9 C11 N6 113.6(10) . .
N9 C11 H11A 108.9 . .
N6 C11 H11A 108.9 . .
N9 C11 H11B 108.9 . .
N6 C11 H11B 108.9 . .
H11A C11 H11B 107.7 . .
N11 C12 N8 112.0(9) . .
N11 C12 H12A 109.2 . .
N8 C12 H12A 109.2 . .
N11 C12 H12B 109.2 . .
N8 C12 H12B 109.2 . .
H12A C12 H12B 107.9 . .
O3 C13 N10 125.3(12) . .
O3 C13 N9 126.7(11) . .
N10 C13 N9 108.0(10) . .
N9 C14 N11 113.5(8) . .
N9 C14 C15 104.0(9) . .
N11 C14 C15 102.8(9) . .
N9 C14 H14 112.0 . .
N11 C14 H14 112.0 . .
C15 C14 H14 112.0 . .
N10 C15 N12 113.6(10) . .
N10 C15 C14 101.3(9) . .
N12 C15 C14 103.1(9) . .
N10 C15 H15 112.6 . .
N12 C15 H15 112.6 . .
C14 C15 H15 112.6 . .
O7 C16 N12 126.4(11) . .
O7 C16 N11 123.6(11) . .
N12 C16 N11 109.9(10) . .
N13 C17 N10 112.3(10) . .
N13 C17 H17A 109.1 . .
N10 C17 H17A 109.1 . .
N13 C17 H17B 109.1 . .
N10 C17 H17B 109.1 . .
H17A C17 H17B 107.9 . .
N15 C18 N12 112.6(9) . .
N15 C18 H18A 109.1 . .
N12 C18 H18A 109.1 . .
N15 C18 H18B 109.1 . .
N12 C18 H18B 109.1 . .
H18A C18 H18B 107.8 . .
O4 C19 N13 123.1(12) . .
O4 C19 N14 126.5(13) . .
N13 C19 N14 110.3(10) . .
N15 C20 N13 114.6(9) . .
N15 C20 C21 103.5(9) . .
N13 C20 C21 103.1(8) . .
N15 C20 H20 111.7 . .
N13 C20 H20 111.7 . .
C21 C20 H20 111.7 . .
N16 C21 N14 113.7(8) . .
N16 C21 C20 102.3(9) . .
N14 C21 C20 103.1(8) . .
N16 C21 H21 112.3 . .
N14 C21 H21 112.3 . .
C20 C21 H21 112.3 . .
O8 C22 N15 126.6(12) . .
O8 C22 N16 124.9(12) . .
N15 C22 N16 108.5(10) . .
N14 C23 N3 113.6(9) . 2_665
N14 C23 H23A 108.8 . .
N3 C23 H23A 108.8 2_665 .
N14 C23 H23B 108.8 . .
N3 C23 H23B 108.8 2_665 .
H23A C23 H23B 107.7 . .
N16 C24 N1 113.9(8) 2_665 .
N16 C24 H24A 108.8 2_665 .
N1 C24 H24A 108.8 . .
N16 C24 H24B 108.8 2_665 .
N1 C24 H24B 108.8 . .
H24A C24 H24B 107.7 . .
O9 C25 N18 123.1(13) . .
O9 C25 N17 124.2(13) . .
N18 C25 N17 112.4(11) . .
N19 C26 N17 114.4(10) . .
N19 C26 C27 102.8(10) . .
N17 C26 C27 101.9(9) . .
N19 C26 H26 112.3 . .
N17 C26 H26 112.3 . .
C27 C26 H26 112.3 . .
N20 C27 N18 113.9(10) . .
N20 C27 C26 101.8(10) . .
N18 C27 C26 102.7(9) . .
N20 C27 H27 112.5 . .
N18 C27 H27 112.5 . .
C26 C27 H27 112.5 . .
O13 C28 N19 128.5(13) . .
O13 C28 N20 124.5(14) . .
N19 C28 N20 107.0(11) . .
N21 C29 N18 113.8(11) . .
N21 C29 H29A 108.8 . .
N18 C29 H29A 108.8 . .
N21 C29 H29B 108.8 . .
N18 C29 H29B 108.8 . .
H29A C29 H29B 107.7 . .
N23 C30 N20 113.5(9) . .
N23 C30 H30A 108.9 . .
N20 C30 H30A 108.9 . .
N23 C30 H30B 108.9 . .
N20 C30 H30B 108.9 . .
H30A C30 H30B 107.7 . .
O10 C31 N22 129.4(11) . .
O10 C31 N21 124.8(12) . .
N22 C31 N21 105.7(10) . .
N23 C32 N21 116.6(10) . .
N23 C32 C33 106.8(10) . .
N21 C32 C33 102.9(9) . .
N23 C32 H32 110.0 . .
N21 C32 H32 110.0 . .
C33 C32 H32 110.0 . .
N22 C33 N24 116.1(9) . .
N22 C33 C32 103.2(10) . .
N24 C33 C32 98.6(9) . .
N22 C33 H33 112.6 . .
N24 C33 H33 112.6 . .
C32 C33 H33 112.6 . .
O14 C34 N24 124.2(12) . .
O14 C34 N23 126.1(12) . .
N24 C34 N23 109.7(11) . .
N22 C35 N25 114.0(9) . .
N22 C35 H35A 108.7 . .
N25 C35 H35A 108.7 . .
N22 C35 H35B 108.7 . .
N25 C35 H35B 108.7 . .
H35A C35 H35B 107.6 . .
N27 C36 N24 112.2(10) . .
N27 C36 H36A 109.2 . .
N24 C36 H36A 109.2 . .
N27 C36 H36B 109.2 . .
N24 C36 H36B 109.2 . .
H36A C36 H36B 107.9 . .
O11 C37 N25 127.3(12) . .
O11 C37 N26 123.4(11) . .
N25 C37 N26 109.2(10) . .
N27 C38 N25 115.2(10) . .
N27 C38 C39 102.2(9) . .
N25 C38 C39 102.0(8) . .
N27 C38 H38 112.2 . .
N25 C38 H38 112.2 . .
C39 C38 H38 112.2 . .
N28 C39 N26 112.9(10) . .
N28 C39 C38 102.5(10) . .
N26 C39 C38 103.1(9) . .
N28 C39 H39 112.5 . .
N26 C39 H39 112.5 . .
C38 C39 H39 112.5 . .
O15 C40 N28 127.3(13) . .
O15 C40 N27 123.9(13) . .
N28 C40 N27 108.8(10) . .
N26 C41 N29 113.4(10) . .
N26 C41 H41A 108.9 . .
N29 C41 H41A 108.9 . .
N26 C41 H41B 108.9 . .
N29 C41 H41B 108.9 . .
H41A C41 H41B 107.7 . .
N31 C42 N28 114.1(10) . .
N31 C42 H42A 108.7 . .
N28 C42 H42A 108.7 . .
N31 C42 H42B 108.7 . .
N28 C42 H42B 108.7 . .
H42A C42 H42B 107.6 . .
O12 C43 N30 128.2(12) . .
O12 C43 N29 121.9(10) . .
N30 C43 N29 109.9(10) . .
N31 C44 N29 115.6(10) . .
N31 C44 C45 103.2(10) . .
N29 C44 C45 103.6(9) . .
N31 C44 H44 111.3 . .
N29 C44 H44 111.3 . .
C45 C44 H44 111.3 . .
N32 C45 N30 114.3(10) . .
N32 C45 C44 103.5(10) . .
N30 C45 C44 104.0(9) . .
N32 C45 H45 111.5 . .
N30 C45 H45 111.5 . .
C44 C45 H45 111.5 . .
O16 C46 N31 125.7(11) . .
O16 C46 N32 124.6(12) . .
N31 C46 N32 109.6(11) . .
N19 C47 N30 114.7(10) 2 .
N19 C47 H47A 108.6 2 .
N30 C47 H47A 108.6 . .
N19 C47 H47B 108.6 2 .
N30 C47 H47B 108.6 . .
H47A C47 H47B 107.6 . .
N17 C48 N32 111.5(11) . 2
N17 C48 H48A 109.3 . .
N32 C48 H48A 109.3 2 .
N17 C48 H48B 109.3 . .
N32 C48 H48B 109.3 2 .
H48A C48 H48B 108.0 . .
C1 N1 C2 112.0(9) . .
C1 N1 C24 119.8(9) . .
C2 N1 C24 124.6(9) . .
C1 N2 C5 123.9(10) . .
C1 N2 C3 111.5(9) . .
C5 N2 C3 124.5(9) . .
C4 N3 C23 123.0(10) . 2_665
C4 N3 C2 111.1(10) . .
C23 N3 C2 122.2(9) 2_665 .
C4 N4 C6 122.0(10) . .
C4 N4 C3 111.8(9) . .
C6 N4 C3 125.8(10) . .
C7 N5 C8 113.4(8) . .
C7 N5 C5 122.9(10) . .
C8 N5 C5 123.6(9) . .
C7 N6 C11 121.0(10) . .
C7 N6 C9 112.9(10) . .
C11 N6 C9 122.5(9) . .
C10 N7 C8 113.1(8) . .
C10 N7 C6 120.2(10) . .
C8 N7 C6 126.5(9) . .
C10 N8 C9 112.1(9) . .
C10 N8 C12 123.4(9) . .
C9 N8 C12 122.9(9) . .
C13 N9 C11 121.0(10) . .
C13 N9 C14 110.8(9) . .
C11 N9 C14 123.2(10) . .
C13 N10 C15 115.2(10) . .
C13 N10 C17 122.6(11) . .
C15 N10 C17 119.4(9) . .
C16 N11 C12 123.7(10) . .
C16 N11 C14 111.8(9) . .
C12 N11 C14 121.7(9) . .
C16 N12 C18 120.2(10) . .
C16 N12 C15 111.5(9) . .
C18 N12 C15 122.2(10) . .
C19 N13 C17 125.4(10) . .
C19 N13 C20 111.3(9) . .
C17 N13 C20 121.7(10) . .
C19 N14 C23 119.7(10) . .
C19 N14 C21 111.4(10) . .
C23 N14 C21 122.1(9) . .
C22 N15 C20 111.9(9) . .
C22 N15 C18 120.0(10) . .
C20 N15 C18 122.3(10) . .
C22 N16 C21 113.1(10) . .
C22 N16 C24 122.9(10) . 2_665
C21 N16 C24 121.7(9) . 2_665
C25 N17 C48 123.4(11) . .
C25 N17 C26 111.3(10) . .
C48 N17 C26 121.4(11) . .
C25 N18 C29 124.4(11) . .
C25 N18 C27 111.1(10) . .
C29 N18 C27 118.7(11) . .
C28 N19 C26 114.4(11) . .
C28 N19 C47 121.4(10) . 2
C26 N19 C47 122.7(11) . 2
C28 N20 C27 114.0(11) . .
C28 N20 C30 123.3(11) . .
C27 N20 C30 120.0(11) . .
C31 N21 C29 121.3(10) . .
C31 N21 C32 111.6(10) . .
C29 N21 C32 126.3(10) . .
C31 N22 C33 116.0(10) . .
C31 N22 C35 121.9(9) . .
C33 N22 C35 118.9(10) . .
C34 N23 C30 124.4(10) . .
C34 N23 C32 109.7(10) . .
C30 N23 C32 120.9(11) . .
C34 N24 C36 123.6(10) . .
C34 N24 C33 114.8(10) . .
C36 N24 C33 119.6(10) . .
C37 N25 C38 114.6(9) . .
C37 N25 C35 123.8(9) . .
C38 N25 C35 119.8(9) . .
C37 N26 C41 124.5(10) . .
C37 N26 C39 110.7(10) . .
C41 N26 C39 121.4(10) . .
C40 N27 C36 122.7(10) . .
C40 N27 C38 112.3(10) . .
C36 N27 C38 122.7(10) . .
C40 N28 C42 122.2(9) . .
C40 N28 C39 113.5(10) . .
C42 N28 C39 119.9(10) . .
C43 N29 C41 125.0(9) . .
C43 N29 C44 109.9(9) . .
C41 N29 C44 123.5(11) . .
C43 N30 C47 120.2(10) . .
C43 N30 C45 112.2(10) . .
C47 N30 C45 123.1(11) . .
C46 N31 C44 112.2(10) . .
C46 N31 C42 122.1(10) . .
C44 N31 C42 123.6(11) . .
C46 N32 C45 111.4(10) . .
C46 N32 C48 123.2(10) . 2
C45 N32 C48 123.5(11) . 2
C1 O1 Eu1 149.0(7) . .
C7 O2 Eu1 161.0(9) . .
C4 O5 Eu2 159.0(8) . .
C10 O6 Eu2 154.5(7) . .

loop_
_geom_bond_atom_site_label_1
_geom_bond_atom_site_label_2
_geom_bond_distance
_geom_bond_site_symmetry_2
N33 O19 1.221(18) .
N33 O18 1.330(16) .
N33 O17 1.374(17) .
N33 Eu2 2.962(12) .
O1W Eu1 2.443(13) .
O2W Eu1 2.481(12) .
O3W Eu1 2.404(13) .
O4W Eu1 2.52(2) .
O5W Eu1 2.311(13) .
O6W Eu1 2.498(14) .
O7W Eu1 2.70(2) .
O8W Eu2 2.443(8) .
O9W Eu2 2.386(10) .
O10W Eu2 2.431(10) .
O11W Eu2 2.416(9) .
O12W Eu2 2.446(11) .
O18 Eu2 2.650(15) .
O19 Eu2 2.445(13) .
Eu1 O2 2.424(9) .
Eu1 O1 2.429(8) .
Eu2 O5 2.383(7) .
Eu2 O6 2.415(8) .
Cl1 Cd1 2.426(3) .
Cl2 Cd1 2.417(4) .
Cl3 Cd1 2.458(4) .
Cl4 Cd1 2.496(4) .
C1 O1 1.222(14) .
C1 N2 1.376(15) .
C1 N1 1.396(14) .
C2 N1 1.400(14) .
C2 N3 1.473(15) .
C2 C3 1.531(16) .
C2 H2 0.9900 .
C3 N2 1.448(15) .
C3 N4 1.472(14) .
C3 H3 0.9900 .
C4 O5 1.221(13) .
C4 N3 1.364(14) .
C4 N4 1.367(16) .
C5 N2 1.427(14) .
C5 N5 1.467(14) .
C5 H5A 0.9800 .
C5 H5B 0.9800 .
C6 N7 1.445(14) .
C6 N4 1.445(15) .
C6 H6A 0.9800 .
C6 H6B 0.9800 .
C7 O2 1.195(16) .
C7 N6 1.348(14) .
C7 N5 1.379(17) .
C8 N5 1.415(14) .
C8 N7 1.422(14) .
C8 C9 1.564(15) .
C8 H8 0.9900 .
C9 N8 1.450(13) .
C9 N6 1.462(15) .
C9 H9 0.9900 .
C10 O6 1.243(13) .
C10 N8 1.346(14) .
C10 N7 1.369(14) .
C11 N9 1.425(15) .
C11 N6 1.461(14) .
C11 H11A 0.9800 .
C11 H11B 0.9800 .
C12 N11 1.446(14) .
C12 N8 1.465(13) .
C12 H12A 0.9800 .
C12 H12B 0.9800 .
C13 O3 1.223(15) .
C13 N10 1.335(15) .
C13 N9 1.379(16) .
C14 N9 1.449(14) .
C14 N11 1.459(15) .
C14 C15 1.561(15) .
C14 H14 0.9900 .
C15 N10 1.430(16) .
C15 N12 1.459(15) .
C15 H15 0.9900 .
C16 O7 1.243(15) .
C16 N12 1.352(16) .
C16 N11 1.361(16) .
C17 N13 1.419(17) .
C17 N10 1.478(15) .
C17 H17A 0.9800 .
C17 H17B 0.9800 .
C18 N15 1.454(14) .
C18 N12 1.454(15) .
C18 H18A 0.9800 .
C18 H18B 0.9800 .
C19 O4 1.222(15) .
C19 N13 1.363(16) .
C19 N14 1.368(16) .
C20 N15 1.436(14) .
C20 N13 1.482(14) .
C20 C21 1.563(15) .
C20 H20 0.9900 .
C21 N16 1.429(14) .
C21 N14 1.474(13) .
C21 H21 0.9900 .
C22 O8 1.221(15) .
C22 N15 1.358(16) .
C22 N16 1.362(16) .
C23 N14 1.413(15) .
C23 N3 1.459(15) 2_665
C23 H23A 0.9800 .
C23 H23B 0.9800 .
C24 N16 1.436(15) 2_665
C24 N1 1.448(13) .
C24 H24A 0.9800 .
C24 H24B 0.9800 .
C25 O9 1.287(15) .
C25 N18 1.327(18) .
C25 N17 1.342(17) .
C26 N19 1.420(16) .
C26 N17 1.476(16) .
C26 C27 1.590(18) .
C26 H26 0.9900 .
C27 N20 1.436(17) .
C27 N18 1.476(16) .
C27 H27 0.9900 .
C28 O13 1.220(16) .
C28 N19 1.362(18) .
C28 N20 1.373(17) .
C29 N21 1.434(17) .
C29 N18 1.447(17) .
C29 H29A 0.9800 .
C29 H29B 0.9800 .
C30 N23 1.416(15) .
C30 N20 1.473(16) .
C30 H30A 0.9800 .
C30 H30B 0.9800 .
C31 O10 1.196(15) .
C31 N22 1.341(16) .
C31 N21 1.422(15) .
C32 N23 1.447(16) .
C32 N21 1.451(16) .
C32 C33 1.550(17) .
C32 H32 0.9900 .
C33 N22 1.408(15) .
C33 N24 1.480(15) .
C33 H33 0.9900 .
C34 O14 1.231(16) .
C34 N24 1.327(16) .
C34 N23 1.357(17) .
C35 N22 1.443(14) .
C35 N25 1.477(15) .
C35 H35A 0.9800 .
C35 H35B 0.9800 .
C36 N27 1.439(16) .
C36 N24 1.460(17) .
C36 H36A 0.9800 .
C36 H36B 0.9800 .
C37 O11 1.218(14) .
C37 N25 1.315(15) .
C37 N26 1.397(16) .
C38 N27 1.442(14) .
C38 N25 1.467(13) .
C38 C39 1.573(17) .
C38 H38 0.9900 .
C39 N28 1.467(15) .
C39 N26 1.480(15) .
C39 H39 0.9900 .
C40 O15 1.228(15) .
C40 N28 1.303(17) .
C40 N27 1.396(16) .
C41 N26 1.415(15) .
C41 N29 1.426(15) .
C41 H41A 0.9800 .
C41 H41B 0.9800 .
C42 N31 1.435(16) .
C42 N28 1.447(16) .
C42 H42A 0.9800 .
C42 H42B 0.9800 .
C43 O12 1.252(15) .
C43 N30 1.336(15) .
C43 N29 1.404(16) .
C44 N31 1.434(16) .
C44 N29 1.453(15) .
C44 C45 1.552(16) .
C44 H44 0.9900 .
C45 N32 1.424(16) .
C45 N30 1.437(15) .
C45 H45 0.9900 .
C46 O16 1.252(16) .
C46 N31 1.336(17) .
C46 N32 1.372(16) .
C47 N19 1.428(17) 2
C47 N30 1.433(15) .
C47 H47A 0.9800 .
C47 H47B 0.9800 .
C48 N17 1.449(17) .
C48 N32 1.469(17) 2
C48 H48A 0.9800 .
C48 H48B 0.9800 .
N3 C23 1.459(15) 2_665
N16 C24 1.436(15) 2_665
N19 C47 1.428(17) 2
N32 C48 1.469(17) 2

loop_
_platon_squeeze_void_nr
_platon_squeeze_void_average_x
_platon_squeeze_void_average_y
_platon_squeeze_void_average_z
_platon_squeeze_void_volume
_platon_squeeze_void_count_electrons
_platon_squeeze_void_content
1 -0.024 0.024 0.000 666 359 ' '
2 0.000 0.021 0.500 448 269 ' '
3 0.320 0.837 0.508 13 12 ' '
4 0.370 0.087 0.464 20 13 ' '
5 0.465 0.010 0.077 21 11 ' '
6 0.539 -0.012 0.913 17 11 ' '
7 0.630 0.913 0.536 22 14 ' '
8 0.680 0.163 0.492 13 14 ' '
